data_7157584
loop_
_publ_author_name
'Weber, Carina'
'Vierengel, Nina'
'Walter, Thorsten'
'Behrendt, Torsten'
'Lucas, Tobias'
'Erkel, Gerhard'
'Opatz, Till'

_publ_section_title
;
 Total synthesis and biological evaluation of seven new anti-inflammatory
 oxacyclododecindione-type macrolactones.
;
_journal_issue 30
_journal_name_full 'Organic &amp; biomolecular chemistry'
_journal_page_first 5906
_journal_page_last 5917
_journal_paper_doi 10.1039/d0ob00958j
_journal_volume 18
_journal_year 2020
_chemical_formula_moiety 'C33 H36 O5'
_chemical_formula_sum 'C33 H36 O5'
_chemical_formula_weight 512.62
_chemical_name_systematic
(E)-11,13-bis(benzyloxy)-4,5,5,9-tetramethyl-4,5,6,7-tetrahydro-2H-benzo[d][1]oxacyclododecine-2,10(1H)-dione
_space_group_crystal_system orthorhombic
_space_group_IT_number 56
_space_group_name_Hall '-P 2ab 2ac'
_space_group_name_H-M_alt 'P c c n'
_atom_sites_solution_hydrogens geom
_atom_sites_solution_primary dual
_audit_creation_method SHELXL-2014/7
_audit_update_record
;
2020-04-21 deposited with the CCDC.	2020-07-13 downloaded from the CCDC.
;
_cell_angle_alpha 90
_cell_angle_beta 90
_cell_angle_gamma 90
_cell_formula_units_Z 8
_cell_length_a 23.1727(9)
_cell_length_b 29.8856(16)
_cell_length_c 8.3703(3)
_cell_measurement_reflns_used 16314
_cell_measurement_temperature 120(2)
_cell_measurement_theta_max 65.85
_cell_measurement_theta_min 2.41
_cell_volume 5796.7(4)
_computing_cell_refinement 'STOE X-AREA'
_computing_data_collection 'STOE X-AREA'
_computing_data_reduction 'STOE X-RED32'
_computing_structure_refinement 'SHELXL-2014/7 (Sheldrick, 2014)'
_computing_structure_solution 'SHELXT-2014/7 (Sheldrick, 2014)'
_diffrn_ambient_temperature 120(2)
_diffrn_detector 'image plate (34 cm diameter)'
_diffrn_detector_area_resol_mean 6.67
_diffrn_detector_type STOE
_diffrn_measured_fraction_theta_full 0.994
_diffrn_measured_fraction_theta_max 0.989
_diffrn_measurement_details ' 521 frames, detector distance = 40 mm'
_diffrn_measurement_device '2-circle goniometer'
_diffrn_measurement_device_type 'STOE IPDS 2T'
_diffrn_measurement_method 'rotation method'
_diffrn_radiation_monochromator 'X-ray mirror'
_diffrn_radiation_type CuK\a
_diffrn_radiation_wavelength 1.54178
_diffrn_reflns_av_R_equivalents 0.0610
_diffrn_reflns_av_unetI/netI 0.0490
_diffrn_reflns_Laue_measured_fraction_full 0.994
_diffrn_reflns_Laue_measured_fraction_max 0.989
_diffrn_reflns_limit_h_max 27
_diffrn_reflns_limit_h_min -27
_diffrn_reflns_limit_k_max 33
_diffrn_reflns_limit_k_min -35
_diffrn_reflns_limit_l_max 9
_diffrn_reflns_limit_l_min -9
_diffrn_reflns_number 24930
_diffrn_reflns_point_group_measured_fraction_full 0.994
_diffrn_reflns_point_group_measured_fraction_max 0.989
_diffrn_reflns_theta_full 67.679
_diffrn_reflns_theta_max 68.052
_diffrn_reflns_theta_min 2.413
_diffrn_source 'Incoatec microSource Cu'
_exptl_absorpt_coefficient_mu 0.622
_exptl_absorpt_correction_type none
_exptl_crystal_colour colourless
_exptl_crystal_density_diffrn 1.175
_exptl_crystal_description needle
_exptl_crystal_F_000 2192
_exptl_crystal_size_max 0.660
_exptl_crystal_size_mid 0.040
_exptl_crystal_size_min 0.020
_refine_diff_density_max 0.560
_refine_diff_density_min -0.410
_refine_diff_density_rms 0.119
_refine_ls_extinction_coef 0.0048(6)
_refine_ls_extinction_expression Fc^*^=kFc[1+0.001xFc^2^\l^3^/sin(2\q)]^-1/4^
_refine_ls_extinction_method 'SHELXL-2014/7 (Sheldrick 2014'
_refine_ls_goodness_of_fit_ref 1.065
_refine_ls_hydrogen_treatment constr
_refine_ls_matrix_type full
_refine_ls_number_parameters 348
_refine_ls_number_reflns 5222
_refine_ls_number_restraints 0
_refine_ls_restrained_S_all 1.065
_refine_ls_R_factor_all 0.1735
_refine_ls_R_factor_gt 0.1103
_refine_ls_shift/su_max 0.000
_refine_ls_shift/su_mean 0.000
_refine_ls_structure_factor_coef Fsqd
_refine_ls_weighting_details 'w=1/[\s^2^(Fo^2^)+(0.1754P)^2^+12.4961P] where P=(Fo^2^+2Fc^2^)/3'
_refine_ls_weighting_scheme calc
_refine_ls_wR_factor_gt 0.2688
_refine_ls_wR_factor_ref 0.3518
_reflns_Friedel_coverage 0.000
_reflns_number_gt 2975
_reflns_number_total 5222
_reflns_threshold_expression 'I > 2\s(I)'
_cod_data_source_file d0ob00958j2.cif
_cod_data_source_block 12
_cod_depositor_comments
;Adding full bibliography for 7157584--7157586.cif.

 Adding full bibliography for 7157584--7157586.cif.
;
_cod_database_code 7157584
_shelx_shelxl_version_number 2014/7
_shelx_space_group_comment
;
The symmetry employed for this shelxl refinement is uniquely defined
by the following loop, which should always be used as a source of
symmetry information in preference to the above space-group names.
They are only intended as comments.
;
_shelx_estimated_absorpt_t_min 0.684
_shelx_estimated_absorpt_t_max 0.988

loop_
_space_group_symop_operation_xyz
'x, y, z'
'-x+1/2, -y+1/2, z'
'-x, y+1/2, -z+1/2'
'x+1/2, -y, -z+1/2'
'-x, -y, -z'
'x-1/2, y-1/2, -z'
'x, -y-1/2, z-1/2'
'-x-1/2, y, z-1/2'

loop_
_atom_site_label
_atom_site_type_symbol
_atom_site_fract_x
_atom_site_fract_y
_atom_site_fract_z
_atom_site_U_iso_or_equiv
_atom_site_adp_type
_atom_site_occupancy
_atom_site_site_symmetry_order
_atom_site_calc_flag
_atom_site_refinement_flags_posn
_atom_site_refinement_flags_adp
_atom_site_refinement_flags_occupancy
_atom_site_disorder_assembly
_atom_site_disorder_group
C1 C 0.6930(2) 0.40935(17) 0.6910(6) 0.0475(12) Uani 1 1 d . . . . .
C2 C 0.6642(2) 0.41955(18) 0.8461(6) 0.0502(13) Uani 1 1 d . . . . .
H2A H 0.6911 0.4357 0.9173 0.060 Uiso 1 1 calc R U . . .
H2AB H 0.6525 0.3914 0.8995 0.060 Uiso 1 1 calc R U . . .
C3 C 0.6114(2) 0.44822(15) 0.8134(6) 0.0433(11) Uani 1 1 d . . . . .
C4 C 0.6205(2) 0.49015(17) 0.7439(6) 0.0493(13) Uani 1 1 d . . . . .
H4 H 0.6586 0.5004 0.7240 0.059 Uiso 1 1 calc R U . . .
C5 C 0.5735(2) 0.51676(16) 0.7041(7) 0.0497(13) Uani 1 1 d . . . . .
C6 C 0.5174(2) 0.50331(17) 0.7358(7) 0.0512(13) Uani 1 1 d . . . . .
H6 H 0.4856 0.5218 0.7089 0.061 Uiso 1 1 calc R U . . .
C7 C 0.5091(2) 0.46190(16) 0.8082(7) 0.0469(12) Uani 1 1 d . . . . .
C8 C 0.5556(2) 0.43330(16) 0.8454(6) 0.0456(12) Uani 1 1 d . . . . .
C9 C 0.5425(2) 0.38961(16) 0.9256(6) 0.0464(12) Uani 1 1 d . . . . .
C10 C 0.5425(2) 0.34801(16) 0.8333(6) 0.0481(12) Uani 1 1 d . . . . .
C11 C 0.5526(2) 0.34990(17) 0.6724(7) 0.0511(13) Uani 1 1 d . . . . .
H11 H 0.5559 0.3788 0.6260 0.061 Uiso 1 1 calc R U . . .
C12 C 0.5587(3) 0.31093(17) 0.5638(7) 0.0565(14) Uani 1 1 d . . . . .
H12A H 0.5201 0.2977 0.5468 0.068 Uiso 1 1 calc R U . . .
H12B H 0.5828 0.2881 0.6179 0.068 Uiso 1 1 calc R U . . .
C13 C 0.5856(2) 0.32094(18) 0.3990(6) 0.0533(13) Uani 1 1 d . . . . .
H13A H 0.5660 0.3478 0.3561 0.064 Uiso 1 1 calc R U . . .
H13B H 0.5755 0.2957 0.3277 0.064 Uiso 1 1 calc R U . . .
C14 C 0.6514(2) 0.32884(18) 0.3827(7) 0.0537(13) Uani 1 1 d . . . . .
C15 C 0.6725(2) 0.37496(17) 0.4353(6) 0.0492(12) Uani 1 1 d . . . . .
H15 H 0.7151 0.3763 0.4158 0.059 Uiso 1 1 calc R U . . .
O16 O 0.66295(16) 0.37868(12) 0.6077(4) 0.0515(9) Uani 1 1 d . . . . .
O17 O 0.73631(16) 0.42730(13) 0.6392(5) 0.0590(10) Uani 1 1 d . . . . .
O18 O 0.58817(16) 0.55682(11) 0.6331(5) 0.0590(11) Uani 1 1 d . . . . .
C19 C 0.5427(2) 0.58789(17) 0.6008(8) 0.0558(14) Uani 1 1 d . . . . .
H19A H 0.5172 0.5907 0.6951 0.067 Uiso 1 1 calc R U . . .
H19B H 0.5193 0.5774 0.5092 0.067 Uiso 1 1 calc R U . . .
C20 C 0.5699(3) 0.63207(17) 0.5627(7) 0.0560(14) Uani 1 1 d . . . . .
C21 C 0.5962(3) 0.63987(19) 0.4162(8) 0.0661(17) Uani 1 1 d . . . . .
H21 H 0.5974 0.6168 0.3384 0.079 Uiso 1 1 calc R U . . .
C22 C 0.6209(4) 0.6812(2) 0.3827(10) 0.088(2) Uani 1 1 d . . . . .
H22 H 0.6386 0.6865 0.2822 0.106 Uiso 1 1 calc R U . . .
C23 C 0.6193(4) 0.7144(2) 0.4975(11) 0.095(3) Uani 1 1 d . . . . .
H23 H 0.6370 0.7425 0.4764 0.114 Uiso 1 1 calc R U . . .
C24 C 0.5922(4) 0.7074(2) 0.6424(10) 0.082(2) Uani 1 1 d . . . . .
H24 H 0.5897 0.7309 0.7184 0.098 Uiso 1 1 calc R U . . .
C25 C 0.5688(3) 0.66613(19) 0.6762(8) 0.0666(17) Uani 1 1 d . . . . .
H25 H 0.5519 0.6608 0.7778 0.080 Uiso 1 1 calc R U . . .
O26 O 0.45570(14) 0.44428(11) 0.8446(5) 0.0540(10) Uani 1 1 d . . . . .
C27 C 0.4065(2) 0.47291(18) 0.8341(7) 0.0521(13) Uani 1 1 d . . . . .
H27A H 0.3975 0.4793 0.7208 0.062 Uiso 1 1 calc R U . . .
H27B H 0.4144 0.5016 0.8891 0.062 Uiso 1 1 calc R U . . .
C28 C 0.3562(2) 0.44926(19) 0.9125(7) 0.0545(14) Uani 1 1 d . . . . .
C29 C 0.3018(3) 0.4688(2) 0.9045(8) 0.0733(19) Uani 1 1 d . . . . .
H29 H 0.2966 0.4959 0.8469 0.088 Uiso 1 1 calc R U . . .
C30 C 0.2555(3) 0.4490(3) 0.9798(10) 0.094(3) Uani 1 1 d . . . . .
H30 H 0.2184 0.4624 0.9734 0.113 Uiso 1 1 calc R U . . .
C31 C 0.2627(3) 0.4099(3) 1.0642(11) 0.100(3) Uani 1 1 d . . . . .
H31 H 0.2306 0.3960 1.1139 0.120 Uiso 1 1 calc R U . . .
C32 C 0.3163(3) 0.3911(3) 1.0763(10) 0.088(2) Uani 1 1 d . . . . .
H32 H 0.3215 0.3643 1.1359 0.106 Uiso 1 1 calc R U . . .
C33 C 0.3628(3) 0.4109(2) 1.0022(8) 0.0700(18) Uani 1 1 d . . . . .
H33 H 0.4000 0.3979 1.0129 0.084 Uiso 1 1 calc R U . . .
O34 O 0.53527(18) 0.38881(12) 1.0713(4) 0.0580(10) Uani 1 1 d . . . . .
C35 C 0.5320(3) 0.30487(18) 0.9194(8) 0.0646(16) Uani 1 1 d . . . . .
H35A H 0.5177 0.2824 0.8437 0.097 Uiso 1 1 calc R U . . .
H35B H 0.5033 0.3096 1.0037 0.097 Uiso 1 1 calc R U . . .
H35C H 0.5682 0.2943 0.9671 0.097 Uiso 1 1 calc R U . . .
C36 C 0.6658(3) 0.3241(2) 0.2056(7) 0.0597(15) Uani 1 1 d . . . . .
H36A H 0.6396 0.3428 0.1427 0.090 Uiso 1 1 calc R U . . .
H36B H 0.6612 0.2927 0.1734 0.090 Uiso 1 1 calc R U . . .
H36C H 0.7057 0.3335 0.1871 0.090 Uiso 1 1 calc R U . . .
C37 C 0.6862(3) 0.29284(19) 0.4744(8) 0.0644(16) Uani 1 1 d . . . . .
H37A H 0.6715 0.2631 0.4470 0.097 Uiso 1 1 calc R U . . .
H37B H 0.6822 0.2978 0.5896 0.097 Uiso 1 1 calc R U . . .
H37C H 0.7270 0.2949 0.4447 0.097 Uiso 1 1 calc R U . . .
C38 C 0.6451(2) 0.41524(17) 0.3546(7) 0.0550(14) Uani 1 1 d . . . . .
H38A H 0.6530 0.4142 0.2396 0.083 Uiso 1 1 calc R U . . .
H38B H 0.6613 0.4428 0.3998 0.083 Uiso 1 1 calc R U . . .
H38C H 0.6033 0.4147 0.3723 0.083 Uiso 1 1 calc R U . . .

loop_
_atom_site_aniso_label
_atom_site_aniso_U_11
_atom_site_aniso_U_22
_atom_site_aniso_U_33
_atom_site_aniso_U_23
_atom_site_aniso_U_13
_atom_site_aniso_U_12
C1 0.052(3) 0.045(3) 0.045(3) -0.001(2) -0.001(2) 0.005(2)
C2 0.052(3) 0.053(3) 0.045(3) 0.000(2) 0.000(2) 0.003(2)
C3 0.046(3) 0.038(2) 0.046(3) -0.001(2) 0.004(2) 0.005(2)
C4 0.049(3) 0.046(3) 0.054(3) 0.005(2) -0.001(2) 0.001(2)
C5 0.058(3) 0.036(2) 0.055(3) 0.008(2) 0.001(3) 0.001(2)
C6 0.056(3) 0.039(3) 0.059(3) 0.004(2) 0.004(3) -0.003(2)
C7 0.045(3) 0.041(3) 0.054(3) 0.002(2) 0.001(2) -0.002(2)
C8 0.050(3) 0.043(3) 0.045(3) 0.005(2) -0.004(2) 0.001(2)
C9 0.053(3) 0.045(3) 0.041(3) -0.002(2) 0.004(2) 0.005(2)
C10 0.058(3) 0.039(3) 0.046(3) 0.002(2) 0.004(2) 0.001(2)
C11 0.058(3) 0.043(3) 0.052(3) 0.003(2) -0.002(3) 0.003(2)
C12 0.069(3) 0.044(3) 0.057(3) -0.003(2) 0.003(3) -0.002(2)
C13 0.064(3) 0.049(3) 0.046(3) -0.003(2) 0.002(3) -0.005(2)
C14 0.061(3) 0.047(3) 0.053(3) -0.003(2) -0.004(3) -0.001(2)
C15 0.059(3) 0.046(3) 0.042(3) 0.003(2) 0.003(2) -0.001(2)
O16 0.058(2) 0.050(2) 0.046(2) -0.0015(16) -0.0008(16) -0.0061(16)
O17 0.055(2) 0.063(2) 0.058(2) -0.0006(19) 0.0055(18) -0.0078(18)
O18 0.063(2) 0.0397(19) 0.075(3) 0.0143(18) 0.000(2) 0.0051(16)
C19 0.054(3) 0.044(3) 0.069(4) 0.006(3) 0.003(3) 0.009(2)
C20 0.071(4) 0.041(3) 0.056(3) 0.005(2) 0.004(3) 0.000(2)
C21 0.091(5) 0.046(3) 0.062(4) 0.009(3) 0.012(3) 0.001(3)
C22 0.112(6) 0.063(4) 0.090(5) 0.016(4) 0.011(5) -0.019(4)
C23 0.135(7) 0.049(4) 0.101(6) 0.019(4) -0.019(5) -0.025(4)
C24 0.118(6) 0.046(3) 0.082(5) 0.001(3) -0.014(5) -0.009(3)
C25 0.096(5) 0.048(3) 0.056(4) -0.003(3) -0.005(3) -0.002(3)
O26 0.0445(19) 0.0432(19) 0.074(3) 0.0045(17) 0.0022(18) 0.0031(15)
C27 0.045(3) 0.052(3) 0.059(3) -0.002(2) -0.001(2) 0.009(2)
C28 0.049(3) 0.059(3) 0.055(3) -0.001(3) 0.001(3) 0.003(2)
C29 0.057(4) 0.091(5) 0.072(4) 0.021(4) 0.005(3) 0.012(3)
C30 0.051(4) 0.151(8) 0.082(5) 0.027(5) 0.005(4) 0.015(4)
C31 0.063(4) 0.126(7) 0.110(7) 0.050(6) 0.015(4) 0.004(4)
C32 0.059(4) 0.098(5) 0.107(6) 0.043(5) 0.013(4) 0.004(4)
C33 0.059(4) 0.070(4) 0.081(5) 0.025(3) 0.004(3) 0.008(3)
O34 0.076(3) 0.051(2) 0.046(2) 0.0005(17) 0.0077(19) 0.0070(18)
C35 0.087(4) 0.045(3) 0.061(4) 0.010(3) 0.003(3) -0.006(3)
C36 0.069(4) 0.059(3) 0.051(3) -0.006(3) 0.010(3) -0.002(3)
C37 0.078(4) 0.049(3) 0.066(4) 0.003(3) 0.000(3) 0.012(3)
C38 0.069(3) 0.043(3) 0.053(3) 0.009(2) 0.001(3) 0.005(2)

loop_
_atom_type_symbol
_atom_type_description
_atom_type_scat_dispersion_real
_atom_type_scat_dispersion_imag
_atom_type_scat_source
C C 0.0181 0.0091 'International Tables Vol C Tables 4.2.6.8 and 6.1.1.4'
H H 0.0000 0.0000 'International Tables Vol C Tables 4.2.6.8 and 6.1.1.4'
O O 0.0492 0.0322 'International Tables Vol C Tables 4.2.6.8 and 6.1.1.4'

loop_
_geom_angle_atom_site_label_1
_geom_angle_atom_site_label_2
_geom_angle_atom_site_label_3
_geom_angle
_geom_angle_site_symmetry_1
_geom_angle_site_symmetry_3
_geom_angle_publ_flag
O17 C1 O16 122.8(5) . . ?
O17 C1 C2 126.1(5) . . ?
O16 C1 C2 111.0(4) . . ?
C1 C2 C3 108.6(4) . . ?
C1 C2 H2A 110.0 . . ?
C3 C2 H2A 110.0 . . ?
C1 C2 H2AB 110.0 . . ?
C3 C2 H2AB 110.0 . . ?
H2A C2 H2AB 108.3 . . ?
C8 C3 C4 120.4(4) . . ?
C8 C3 C2 122.2(4) . . ?
C4 C3 C2 117.4(4) . . ?
C5 C4 C3 119.7(5) . . ?
C5 C4 H4 120.1 . . ?
C3 C4 H4 120.1 . . ?
O18 C5 C6 124.5(5) . . ?
O18 C5 C4 114.0(5) . . ?
C6 C5 C4 121.5(5) . . ?
C5 C6 C7 118.1(5) . . ?
C5 C6 H6 120.9 . . ?
C7 C6 H6 120.9 . . ?
O26 C7 C6 124.1(5) . . ?
O26 C7 C8 113.9(4) . . ?
C6 C7 C8 122.0(5) . . ?
C3 C8 C7 118.2(4) . . ?
C3 C8 C9 123.5(4) . . ?
C7 C8 C9 118.2(4) . . ?
O34 C9 C10 120.4(5) . . ?
O34 C9 C8 119.2(5) . . ?
C10 C9 C8 120.2(4) . . ?
C11 C10 C9 119.0(5) . . ?
C11 C10 C35 122.5(5) . . ?
C9 C10 C35 118.5(5) . . ?
C10 C11 C12 126.0(5) . . ?
C10 C11 H11 117.0 . . ?
C12 C11 H11 117.0 . . ?
C11 C12 C13 115.7(5) . . ?
C11 C12 H12A 108.3 . . ?
C13 C12 H12A 108.3 . . ?
C11 C12 H12B 108.3 . . ?
C13 C12 H12B 108.3 . . ?
H12A C12 H12B 107.4 . . ?
C12 C13 C14 120.4(5) . . ?
C12 C13 H13A 107.2 . . ?
C14 C13 H13A 107.2 . . ?
C12 C13 H13B 107.2 . . ?
C14 C13 H13B 107.2 . . ?
H13A C13 H13B 106.9 . . ?
C36 C14 C15 107.1(5) . . ?
C36 C14 C13 106.6(5) . . ?
C15 C14 C13 115.4(5) . . ?
C36 C14 C37 107.6(5) . . ?
C15 C14 C37 108.4(5) . . ?
C13 C14 C37 111.3(5) . . ?
O16 C15 C38 108.3(4) . . ?
O16 C15 C14 107.6(4) . . ?
C38 C15 C14 116.9(5) . . ?
O16 C15 H15 107.9 . . ?
C38 C15 H15 107.9 . . ?
C14 C15 H15 107.9 . . ?
C1 O16 C15 118.9(4) . . ?
C5 O18 C19 117.6(4) . . ?
O18 C19 C20 107.7(4) . . ?
O18 C19 H19A 110.2 . . ?
C20 C19 H19A 110.2 . . ?
O18 C19 H19B 110.2 . . ?
C20 C19 H19B 110.2 . . ?
H19A C19 H19B 108.5 . . ?
C21 C20 C25 119.2(5) . . ?
C21 C20 C19 121.4(5) . . ?
C25 C20 C19 119.5(5) . . ?
C22 C21 C20 120.5(6) . . ?
C22 C21 H21 119.7 . . ?
C20 C21 H21 119.7 . . ?
C23 C22 C21 119.2(7) . . ?
C23 C22 H22 120.4 . . ?
C21 C22 H22 120.4 . . ?
C24 C23 C22 120.8(6) . . ?
C24 C23 H23 119.6 . . ?
C22 C23 H23 119.6 . . ?
C25 C24 C23 119.8(7) . . ?
C25 C24 H24 120.1 . . ?
C23 C24 H24 120.1 . . ?
C24 C25 C20 120.5(7) . . ?
C24 C25 H25 119.8 . . ?
C20 C25 H25 119.8 . . ?
C7 O26 C27 118.3(4) . . ?
O26 C27 C28 107.9(4) . . ?
O26 C27 H27A 110.1 . . ?
C28 C27 H27A 110.1 . . ?
O26 C27 H27B 110.1 . . ?
C28 C27 H27B 110.1 . . ?
H27A C27 H27B 108.4 . . ?
C33 C28 C29 118.4(6) . . ?
C33 C28 C27 122.6(5) . . ?
C29 C28 C27 118.7(5) . . ?
C30 C29 C28 120.2(6) . . ?
C30 C29 H29 119.9 . . ?
C28 C29 H29 119.9 . . ?
C31 C30 C29 120.4(7) . . ?
C31 C30 H30 119.8 . . ?
C29 C30 H30 119.8 . . ?
C32 C31 C30 119.9(7) . . ?
C32 C31 H31 120.1 . . ?
C30 C31 H31 120.1 . . ?
C31 C32 C33 120.0(7) . . ?
C31 C32 H32 120.0 . . ?
C33 C32 H32 120.0 . . ?
C32 C33 C28 121.1(6) . . ?
C32 C33 H33 119.5 . . ?
C28 C33 H33 119.5 . . ?
C10 C35 H35A 109.5 . . ?
C10 C35 H35B 109.5 . . ?
H35A C35 H35B 109.5 . . ?
C10 C35 H35C 109.5 . . ?
H35A C35 H35C 109.5 . . ?
H35B C35 H35C 109.5 . . ?
C14 C36 H36A 109.5 . . ?
C14 C36 H36B 109.5 . . ?
H36A C36 H36B 109.5 . . ?
C14 C36 H36C 109.5 . . ?
H36A C36 H36C 109.5 . . ?
H36B C36 H36C 109.5 . . ?
C14 C37 H37A 109.5 . . ?
C14 C37 H37B 109.5 . . ?
H37A C37 H37B 109.5 . . ?
C14 C37 H37C 109.5 . . ?
H37A C37 H37C 109.5 . . ?
H37B C37 H37C 109.5 . . ?
C15 C38 H38A 109.5 . . ?
C15 C38 H38B 109.5 . . ?
H38A C38 H38B 109.5 . . ?
C15 C38 H38C 109.5 . . ?
H38A C38 H38C 109.5 . . ?
H38B C38 H38C 109.5 . . ?

loop_
_geom_bond_atom_site_label_1
_geom_bond_atom_site_label_2
_geom_bond_distance
_geom_bond_site_symmetry_2
_geom_bond_publ_flag
C1 O17 1.218(6) . ?
C1 O16 1.346(6) . ?
C1 C2 1.491(7) . ?
C2 C3 1.517(7) . ?
C2 H2A 0.9900 . ?
C2 H2AB 0.9900 . ?
C3 C8 1.394(7) . ?
C3 C4 1.397(7) . ?
C4 C5 1.390(7) . ?
C4 H4 0.9500 . ?
C5 O18 1.379(6) . ?
C5 C6 1.385(7) . ?
C6 C7 1.391(7) . ?
C6 H6 0.9500 . ?
C7 O26 1.379(6) . ?
C7 C8 1.410(7) . ?
C8 C9 1.499(7) . ?
C9 O34 1.232(6) . ?
C9 C10 1.464(7) . ?
C10 C11 1.368(7) . ?
C10 C35 1.497(7) . ?
C11 C12 1.484(7) . ?
C11 H11 0.9500 . ?
C12 C13 1.543(8) . ?
C12 H12A 0.9900 . ?
C12 H12B 0.9900 . ?
C13 C14 1.547(8) . ?
C13 H13A 0.9900 . ?
C13 H13B 0.9900 . ?
C14 C36 1.526(8) . ?
C14 C15 1.528(7) . ?
C14 C37 1.549(8) . ?
C15 O16 1.465(6) . ?
C15 C38 1.520(7) . ?
C15 H15 1.0000 . ?
O18 C19 1.429(6) . ?
C19 C20 1.497(7) . ?
C19 H19A 0.9900 . ?
C19 H19B 0.9900 . ?
C20 C21 1.389(8) . ?
C20 C25 1.393(8) . ?
C21 C22 1.389(9) . ?
C21 H21 0.9500 . ?
C22 C23 1.383(11) . ?
C22 H22 0.9500 . ?
C23 C24 1.382(11) . ?
C23 H23 0.9500 . ?
C24 C25 1.376(8) . ?
C24 H24 0.9500 . ?
C25 H25 0.9500 . ?
O26 C27 1.427(6) . ?
C27 C28 1.513(7) . ?
C27 H27A 0.9900 . ?
C27 H27B 0.9900 . ?
C28 C33 1.380(8) . ?
C28 C29 1.392(8) . ?
C29 C30 1.377(9) . ?
C29 H29 0.9500 . ?
C30 C31 1.377(10) . ?
C30 H30 0.9500 . ?
C31 C32 1.367(9) . ?
C31 H31 0.9500 . ?
C32 C33 1.376(9) . ?
C32 H32 0.9500 . ?
C33 H33 0.9500 . ?
C35 H35A 0.9800 . ?
C35 H35B 0.9800 . ?
C35 H35C 0.9800 . ?
C36 H36A 0.9800 . ?
C36 H36B 0.9800 . ?
C36 H36C 0.9800 . ?
C37 H37A 0.9800 . ?
C37 H37B 0.9800 . ?
C37 H37C 0.9800 . ?
C38 H38A 0.9800 . ?
C38 H38B 0.9800 . ?
C38 H38C 0.9800 . ?

loop_
_geom_torsion_atom_site_label_1
_geom_torsion_atom_site_label_2
_geom_torsion_atom_site_label_3
_geom_torsion_atom_site_label_4
_geom_torsion
_geom_torsion_site_symmetry_1
_geom_torsion_site_symmetry_2
_geom_torsion_site_symmetry_3
_geom_torsion_site_symmetry_4
_geom_torsion_publ_flag
O17 C1 C2 C3 102.2(6) . . . . ?
O16 C1 C2 C3 -74.3(5) . . . . ?
C1 C2 C3 C8 115.7(5) . . . . ?
C1 C2 C3 C4 -62.1(6) . . . . ?
C8 C3 C4 C5 -1.1(8) . . . . ?
C2 C3 C4 C5 176.8(5) . . . . ?
C3 C4 C5 O18 -178.5(5) . . . . ?
C3 C4 C5 C6 1.9(8) . . . . ?
O18 C5 C6 C7 180.0(5) . . . . ?
C4 C5 C6 C7 -0.5(8) . . . . ?
C5 C6 C7 O26 -179.3(5) . . . . ?
C5 C6 C7 C8 -1.7(8) . . . . ?
C4 C3 C8 C7 -1.0(8) . . . . ?
C2 C3 C8 C7 -178.8(5) . . . . ?
C4 C3 C8 C9 -177.4(5) . . . . ?
C2 C3 C8 C9 4.8(8) . . . . ?
O26 C7 C8 C3 -179.8(5) . . . . ?
C6 C7 C8 C3 2.4(8) . . . . ?
O26 C7 C8 C9 -3.2(7) . . . . ?
C6 C7 C8 C9 179.1(5) . . . . ?
C3 C8 C9 O34 94.2(6) . . . . ?
C7 C8 C9 O34 -82.2(7) . . . . ?
C3 C8 C9 C10 -81.4(7) . . . . ?
C7 C8 C9 C10 102.2(6) . . . . ?
O34 C9 C10 C11 -177.9(5) . . . . ?
C8 C9 C10 C11 -2.4(8) . . . . ?
O34 C9 C10 C35 1.6(8) . . . . ?
C8 C9 C10 C35 177.1(5) . . . . ?
C9 C10 C11 C12 174.8(5) . . . . ?
C35 C10 C11 C12 -4.7(9) . . . . ?
C10 C11 C12 C13 -164.3(5) . . . . ?
C11 C12 C13 C14 75.8(7) . . . . ?
C12 C13 C14 C36 163.8(5) . . . . ?
C12 C13 C14 C15 -77.5(6) . . . . ?
C12 C13 C14 C37 46.7(7) . . . . ?
C36 C14 C15 O16 -175.8(4) . . . . ?
C13 C14 C15 O16 65.7(6) . . . . ?
C37 C14 C15 O16 -60.0(6) . . . . ?
C36 C14 C15 C38 62.1(6) . . . . ?
C13 C14 C15 C38 -56.4(7) . . . . ?
C37 C14 C15 C38 177.9(5) . . . . ?
O17 C1 O16 C15 -16.6(7) . . . . ?
C2 C1 O16 C15 160.0(4) . . . . ?
C38 C15 O16 C1 -72.9(6) . . . . ?
C14 C15 O16 C1 159.9(4) . . . . ?
C6 C5 O18 C19 4.8(8) . . . . ?
C4 C5 O18 C19 -174.8(5) . . . . ?
C5 O18 C19 C20 166.3(5) . . . . ?
O18 C19 C20 C21 75.4(7) . . . . ?
O18 C19 C20 C25 -104.6(6) . . . . ?
C25 C20 C21 C22 -0.5(10) . . . . ?
C19 C20 C21 C22 179.6(6) . . . . ?
C20 C21 C22 C23 0.5(12) . . . . ?
C21 C22 C23 C24 -1.8(13) . . . . ?
C22 C23 C24 C25 3.0(13) . . . . ?
C23 C24 C25 C20 -3.0(11) . . . . ?
C21 C20 C25 C24 1.7(10) . . . . ?
C19 C20 C25 C24 -178.3(6) . . . . ?
C6 C7 O26 C27 -11.5(8) . . . . ?
C8 C7 O26 C27 170.8(5) . . . . ?
C7 O26 C27 C28 -168.1(5) . . . . ?
O26 C27 C28 C33 10.9(8) . . . . ?
O26 C27 C28 C29 -174.2(5) . . . . ?
C33 C28 C29 C30 -2.5(11) . . . . ?
C27 C28 C29 C30 -177.6(7) . . . . ?
C28 C29 C30 C31 0.4(13) . . . . ?
C29 C30 C31 C32 1.4(14) . . . . ?
C30 C31 C32 C33 -1.0(14) . . . . ?
C31 C32 C33 C28 -1.2(13) . . . . ?
C29 C28 C33 C32 2.9(11) . . . . ?
C27 C28 C33 C32 177.8(7) . . . . ?
